data_1546391
loop_
_publ_author_name
'Landmann, Johannes'
'Hennig, Philipp T.'
'Ignat'ev, Nikolai'
'Finze, Maik'

_publ_section_title
;
 Borylation of Fluorinated Arenes with the Boron-centred Nucleophile
 B(CN)32&#x2212; -- a Unique Entry to Aryltricyanoborates
;
_journal_name_full 'Chem. Sci.'
_journal_paper_doi 10.1039/C7SC02249B
_journal_year 2017
_chemical_formula_moiety 'C18 H8 B2 F2 K2 N6'
_chemical_formula_sum 'C18 H8 B2 F2 K2 N6'
_chemical_formula_weight 446.12
_space_group_crystal_system triclinic
_space_group_IT_number 2
_space_group_name_Hall '-P 1'
_space_group_name_H-M_alt 'P -1'
_symmetry_space_group_name_Hall '-P 1'
_symmetry_space_group_name_H-M 'P -1'
_atom_sites_solution_hydrogens difmap
_atom_sites_solution_primary iterative
_atom_sites_solution_secondary difmap
_audit_creation_method SHELXL-2014/7
_audit_update_record
;
2017-05-09 deposited with the CCDC.
2017-06-26 downloaded from the CCDC.
;
_cell_angle_alpha 91.429(2)
_cell_angle_beta 109.254(2)
_cell_angle_gamma 90.945(2)
_cell_formula_units_Z 2
_cell_length_a 9.0844(6)
_cell_length_b 9.8593(6)
_cell_length_c 12.0751(8)
_cell_measurement_reflns_used 6831
_cell_measurement_temperature 100(2)
_cell_measurement_theta_max 26.76
_cell_measurement_theta_min 2.46
_cell_volume 1020.36(11)
_computing_cell_refinement 'Saint+ ver. V8.34A (Bruker AXS)'
_computing_data_collection 'APEX2 ver. 2014.9 (Bruker AXS)'
_computing_data_reduction 'Saint+ ver. V8.34A (Bruker AXS)'
_computing_molecular_graphics 'ShelXLe (Huebschle et all, 2011)'
_computing_publication_material 'SHELXL-2014/7 (Sheldrick, 2014)'
_computing_structure_refinement 'SHELXL-2014/7 (Sheldrick, 2014)'
_computing_structure_solution 'SHELXT (Sheldrick, 2014)'
_diffrn_ambient_temperature 100(2)
_diffrn_detector 'CCD area detector (Apex2)'
_diffrn_measured_fraction_theta_full 0.999
_diffrn_measured_fraction_theta_max 0.999
_diffrn_measurement_device_type 'Bruker X8-APEX II'
_diffrn_measurement_method '\f and \w scans'
_diffrn_radiation_monochromator graphite
_diffrn_radiation_type MoK\a
_diffrn_radiation_wavelength 0.71073
_diffrn_reflns_av_R_equivalents 0.0311
_diffrn_reflns_av_unetI/netI 0.0305
_diffrn_reflns_Laue_measured_fraction_full 0.999
_diffrn_reflns_Laue_measured_fraction_max 0.999
_diffrn_reflns_limit_h_max 11
_diffrn_reflns_limit_h_min -11
_diffrn_reflns_limit_k_max 12
_diffrn_reflns_limit_k_min -12
_diffrn_reflns_limit_l_max 15
_diffrn_reflns_limit_l_min -15
_diffrn_reflns_number 13952
_diffrn_reflns_point_group_measured_fraction_full 0.999
_diffrn_reflns_point_group_measured_fraction_max 0.999
_diffrn_reflns_theta_full 26.000
_diffrn_reflns_theta_max 26.372
_diffrn_reflns_theta_min 2.376
_diffrn_source 'rotating-anode (Nonius FR-591)'
_exptl_absorpt_coefficient_mu 0.499
_exptl_absorpt_correction_T_max 0.7454
_exptl_absorpt_correction_T_min 0.7026
_exptl_absorpt_correction_type multi-scan
_exptl_absorpt_process_details 'SadAbs 2014/5 (Bruker AXS)'
_exptl_crystal_colour colourless
_exptl_crystal_density_diffrn 1.452
_exptl_crystal_description block
_exptl_crystal_F_000 448
_exptl_crystal_size_max 0.230
_exptl_crystal_size_mid 0.150
_exptl_crystal_size_min 0.120
_refine_diff_density_max 0.327
_refine_diff_density_min -0.252
_refine_diff_density_rms 0.048
_refine_ls_extinction_method none
_refine_ls_goodness_of_fit_ref 1.037
_refine_ls_hydrogen_treatment refall
_refine_ls_matrix_type full
_refine_ls_number_parameters 303
_refine_ls_number_reflns 4180
_refine_ls_number_restraints 0
_refine_ls_restrained_S_all 1.037
_refine_ls_R_factor_all 0.0335
_refine_ls_R_factor_gt 0.0272
_refine_ls_shift/su_max 0.001
_refine_ls_shift/su_mean 0.000
_refine_ls_structure_factor_coef Fsqd
_refine_ls_weighting_details 'w=1/[\s^2^(Fo^2^)+(0.0253P)^2^+0.5235P] where P=(Fo^2^+2Fc^2^)/3'
_refine_ls_weighting_scheme calc
_refine_ls_wR_factor_gt 0.0645
_refine_ls_wR_factor_ref 0.0677
_reflns_Friedel_coverage 0.000
_reflns_number_gt 3639
_reflns_number_total 4180
_reflns_threshold_expression 'I > 2\s(I)'
_cod_data_source_file c7sc02249b2.cif
_cod_data_source_block JL090_JL_KB2a
_cod_original_cell_volume 1020.35(11)
_cod_database_code 1546391
_shelx_shelxl_version_number 2014/7
_shelx_space_group_comment
;
The symmetry employed for this shelxl refinement is uniquely defined
by the following loop, which should always be used as a source of
symmetry information in preference to the above space-group names.
They are only intended as comments.
;
_shelx_estimated_absorpt_t_min 0.894
_shelx_estimated_absorpt_t_max 0.943

loop_
_space_group_symop_operation_xyz
'x, y, z'
'-x, -y, -z'

loop_
_atom_site_label
_atom_site_type_symbol
_atom_site_fract_x
_atom_site_fract_y
_atom_site_fract_z
_atom_site_U_iso_or_equiv
_atom_site_adp_type
_atom_site_occupancy
_atom_site_site_symmetry_order
_atom_site_calc_flag
N1 N 0.77163(15) 0.45306(14) 0.28268(11) 0.0188(3) Uani 1 1 d
C1 C 0.64062(17) 0.42855(15) 0.24286(12) 0.0122(3) Uani 1 1 d
B1 B 0.45867(18) 0.38917(16) 0.18392(14) 0.0109(3) Uani 1 1 d
F1 F 0.41654(11) 0.61792(9) 0.31746(9) 0.0240(2) Uani 1 1 d
K1 K 0.36334(4) 0.85595(3) 0.07365(3) 0.01431(8) Uani 1 1 d
F2 F 0.25068(10) 0.90381(10) 0.24427(8) 0.0207(2) Uani 1 1 d
K2 K 0.97824(3) 0.40783(3) 0.15536(3) 0.01174(8) Uani 1 1 d
N2 N 0.43772(16) 0.13809(13) 0.07571(12) 0.0191(3) Uani 1 1 d
C2 C 0.44677(16) 0.24401(15) 0.11888(12) 0.0126(3) Uani 1 1 d
B2 B -0.07251(19) 0.86734(17) 0.21634(14) 0.0121(3) Uani 1 1 d
C5 C 0.35203(17) 0.50077(15) 0.33998(13) 0.0144(3) Uani 1 1 d
C4 C 0.36765(15) 0.38395(14) 0.27882(12) 0.0100(3) Uani 1 1 d
C3 C 0.38131(16) 0.49848(14) 0.08709(12) 0.0111(3) Uani 1 1 d
N3 N 0.32114(14) 0.57781(13) 0.02079(11) 0.0154(3) Uani 1 1 d
C6 C 0.27574(18) 0.50616(17) 0.42137(14) 0.0184(3) Uani 1 1 d
H6 H 0.270(2) 0.5900(19) 0.4598(16) 0.023(5) Uiso 1 1 d
C7 C 0.21130(18) 0.38687(16) 0.44609(13) 0.0174(3) Uani 1 1 d
H7 H 0.155(2) 0.3883(19) 0.5038(17) 0.028(5) Uiso 1 1 d
C8 C 0.22316(17) 0.26678(16) 0.38792(13) 0.0154(3) Uani 1 1 d
H8 H 0.182(2) 0.1830(19) 0.4051(15) 0.020(4) Uiso 1 1 d
C9 C 0.29981(16) 0.26587(15) 0.30507(12) 0.0116(3) Uani 1 1 d
H9 H 0.3108(17) 0.1765(16) 0.2662(13) 0.008(4) Uiso 1 1 d
C11 C -0.04867(17) 0.75698(15) 0.12422(13) 0.0134(3) Uani 1 1 d
N11 N -0.02772(16) 0.67608(13) 0.06183(11) 0.0184(3) Uani 1 1 d
C12 C -0.08058(16) 1.01493(15) 0.16160(12) 0.0126(3) Uani 1 1 d
N12 N -0.08802(15) 1.12323(13) 0.12784(11) 0.0186(3) Uani 1 1 d
C13 C -0.23773(17) 0.83976(15) 0.23266(13) 0.0147(3) Uani 1 1 d
N13 N -0.35589(15) 0.82569(15) 0.24643(12) 0.0243(3) Uani 1 1 d
C14 C 0.06701(16) 0.86493(14) 0.34029(12) 0.0105(3) Uani 1 1 d
C15 C 0.22108(17) 0.88232(14) 0.34739(13) 0.0130(3) Uani 1 1 d
C16 C 0.34769(18) 0.88145(16) 0.44892(14) 0.0184(3) Uani 1 1 d
H16 H 0.451(2) 0.8913(18) 0.4452(15) 0.020(4) Uiso 1 1 d
C17 C 0.31781(19) 0.86523(16) 0.55350(14) 0.0200(3) Uani 1 1 d
H17 H 0.400(2) 0.8661(18) 0.6246(16) 0.023(5) Uiso 1 1 d
C18 C 0.16605(19) 0.84766(16) 0.55284(14) 0.0189(3) Uani 1 1 d
H18 H 0.145(2) 0.8364(19) 0.6265(17) 0.029(5) Uiso 1 1 d
C19 C 0.04307(18) 0.84655(15) 0.44753(13) 0.0139(3) Uani 1 1 d
H19 H -0.062(2) 0.8355(17) 0.4457(15) 0.019(4) Uiso 1 1 d

loop_
_atom_site_aniso_label
_atom_site_aniso_U_11
_atom_site_aniso_U_22
_atom_site_aniso_U_33
_atom_site_aniso_U_23
_atom_site_aniso_U_13
_atom_site_aniso_U_12
N1 0.0144(7) 0.0263(8) 0.0166(7) 0.0002(6) 0.0065(5) 0.0018(5)
C1 0.0160(7) 0.0125(7) 0.0107(7) 0.0017(6) 0.0077(6) 0.0032(6)
B1 0.0121(7) 0.0095(8) 0.0118(7) 0.0003(6) 0.0051(6) 0.0008(6)
F1 0.0345(5) 0.0115(5) 0.0345(5) -0.0064(4) 0.0239(5) -0.0078(4)
K1 0.01528(16) 0.01319(16) 0.01426(16) -0.00147(12) 0.00468(12) 0.00121(12)
F2 0.0182(4) 0.0270(5) 0.0219(5) 0.0025(4) 0.0135(4) -0.0015(4)
K2 0.01167(15) 0.01048(16) 0.01286(15) 0.00091(12) 0.00368(12) 0.00117(11)
N2 0.0260(7) 0.0148(7) 0.0204(7) -0.0001(6) 0.0129(6) 0.0022(6)
C2 0.0140(7) 0.0142(8) 0.0123(7) 0.0033(6) 0.0076(6) 0.0030(6)
B2 0.0137(8) 0.0105(8) 0.0132(8) 0.0009(6) 0.0058(6) 0.0004(6)
C5 0.0162(7) 0.0092(7) 0.0188(8) -0.0011(6) 0.0076(6) -0.0036(6)
C4 0.0079(6) 0.0122(7) 0.0095(6) 0.0001(5) 0.0023(5) 0.0017(5)
C3 0.0102(6) 0.0110(7) 0.0134(7) -0.0029(6) 0.0059(6) -0.0014(6)
N3 0.0157(6) 0.0133(6) 0.0165(6) 0.0010(5) 0.0044(5) 0.0009(5)
C6 0.0234(8) 0.0158(8) 0.0188(8) -0.0069(6) 0.0115(7) -0.0015(6)
C7 0.0196(8) 0.0205(8) 0.0154(7) -0.0008(6) 0.0102(6) -0.0005(6)
C8 0.0180(7) 0.0135(8) 0.0167(7) 0.0020(6) 0.0082(6) -0.0008(6)
C9 0.0119(7) 0.0102(7) 0.0125(7) 0.0003(6) 0.0037(5) 0.0027(5)
C11 0.0152(7) 0.0108(7) 0.0136(7) 0.0041(6) 0.0039(6) -0.0008(6)
N11 0.0260(7) 0.0129(7) 0.0178(7) -0.0006(6) 0.0093(6) 0.0000(5)
C12 0.0128(7) 0.0148(8) 0.0095(7) -0.0015(6) 0.0030(5) 0.0008(6)
N12 0.0203(7) 0.0136(7) 0.0194(7) 0.0025(5) 0.0030(5) 0.0001(5)
C13 0.0152(7) 0.0139(7) 0.0127(7) 0.0008(6) 0.0013(6) 0.0005(6)
N13 0.0153(7) 0.0322(8) 0.0248(7) 0.0059(6) 0.0052(6) -0.0004(6)
C14 0.0133(7) 0.0055(6) 0.0128(7) 0.0003(5) 0.0044(6) 0.0018(5)
C15 0.0168(7) 0.0094(7) 0.0150(7) 0.0001(6) 0.0084(6) 0.0000(6)
C16 0.0134(7) 0.0123(8) 0.0272(9) -0.0039(6) 0.0038(6) -0.0007(6)
C17 0.0212(8) 0.0150(8) 0.0165(8) -0.0031(6) -0.0034(6) 0.0046(6)
C18 0.0268(8) 0.0171(8) 0.0128(7) 0.0019(6) 0.0062(6) 0.0075(7)
C19 0.0165(7) 0.0118(7) 0.0151(7) 0.0022(6) 0.0071(6) 0.0035(6)

loop_
_atom_type_symbol
_atom_type_description
_atom_type_scat_dispersion_real
_atom_type_scat_dispersion_imag
_atom_type_scat_source
C C 0.0033 0.0016 'International Tables Vol C Tables 4.2.6.8 and 6.1.1.4'
H H 0.0000 0.0000 'International Tables Vol C Tables 4.2.6.8 and 6.1.1.4'
B B 0.0013 0.0007 'International Tables Vol C Tables 4.2.6.8 and 6.1.1.4'
N N 0.0061 0.0033 'International Tables Vol C Tables 4.2.6.8 and 6.1.1.4'
F F 0.0171 0.0103 'International Tables Vol C Tables 4.2.6.8 and 6.1.1.4'
K K 0.2009 0.2494 'International Tables Vol C Tables 4.2.6.8 and 6.1.1.4'

loop_
_geom_angle_atom_site_label_1
_geom_angle_atom_site_label_2
_geom_angle_atom_site_label_3
_geom_angle
_geom_angle_site_symmetry_1
_geom_angle_site_symmetry_3
C1 N1 K2 121.85(11) . .
N1 C1 B1 177.62(16) . .
C2 B1 C3 108.35(12) . .
C2 B1 C1 107.37(12) . .
C3 B1 C1 108.25(12) . .
C2 B1 C4 110.08(12) . .
C3 B1 C4 109.94(11) . .
C1 B1 C4 112.72(12) . .
F2 K1 N13 86.13(4) . 1_655
F2 K1 N3 106.40(3) . .
N13 K1 N3 93.30(4) 1_655 .
F2 K1 N2 89.07(3) . 1_565
N13 K1 N2 88.52(4) 1_655 1_565
N3 K1 N2 164.50(4) . 1_565
F2 K1 N12 101.00(4) . 2_575
N13 K1 N12 172.83(4) 1_655 2_575
N3 K1 N12 83.99(4) . 2_575
N2 K1 N12 92.35(4) 1_565 2_575
F2 K1 N2 162.63(4) . 2_665
N13 K1 N2 82.21(4) 1_655 2_665
N3 K1 N2 87.15(4) . 2_665
N2 K1 N2 77.84(4) 1_565 2_665
N12 K1 N2 91.01(4) 2_575 2_665
F2 K1 C12 101.72(3) . 2_575
N13 K1 C12 160.58(4) 1_655 2_575
N3 K1 C12 101.30(4) . 2_575
N2 K1 C12 74.03(4) 1_565 2_575
N12 K1 C12 18.38(4) 2_575 2_575
N2 K1 C12 85.76(4) 2_665 2_575
F2 K1 C2 170.31(3) . 2_665
N13 K1 C2 85.78(4) 1_655 2_665
N3 K1 C2 68.78(4) . 2_665
N2 K1 C2 96.04(4) 1_565 2_665
N12 K1 C2 87.05(4) 2_575 2_665
N2 K1 C2 18.49(4) 2_665 2_665
C12 K1 C2 87.63(3) 2_575 2_665
F2 K1 C13 100.58(3) . 1_655
N13 K1 C13 15.77(4) 1_655 1_655
N3 K1 C13 95.16(4) . 1_655
N2 K1 C13 82.54(4) 1_565 1_655
N12 K1 C13 157.72(4) 2_575 1_655
N2 K1 C13 66.73(4) 2_665 1_655
C12 K1 C13 147.14(4) 2_575 1_655
C2 K1 C13 72.05(4) 2_665 1_655
F2 K1 C3 98.90(3) . .
N13 K1 C3 78.73(4) 1_655 .
N3 K1 C3 15.88(3) . .
N2 K1 C3 164.40(4) 1_565 .
N12 K1 C3 99.20(4) 2_575 .
N2 K1 C3 91.42(3) 2_665 .
C12 K1 C3 116.88(3) 2_575 .
C2 K1 C3 74.27(3) 2_665 .
C13 K1 C3 82.82(3) 1_655 .
F2 K1 K2 102.69(2) . 2_665
N13 K1 K2 135.58(3) 1_655 2_665
N3 K1 K2 42.32(3) . 2_665
N2 K1 K2 134.36(3) 1_565 2_665
N12 K1 K2 42.33(3) 2_575 2_665
N2 K1 K2 94.64(3) 2_665 2_665
C12 K1 K2 60.46(3) 2_575 2_665
C2 K1 K2 79.56(3) 2_665 2_665
C13 K1 K2 135.91(3) 1_655 2_665
C3 K1 K2 56.98(2) . 2_665
F2 K1 K1 127.82(2) . 2_675
N13 K1 K1 83.98(3) 1_655 2_675
N3 K1 K1 125.20(3) . 2_675
N2 K1 K1 39.68(3) 1_565 2_675
N12 K1 K1 92.15(3) 2_575 2_675
N2 K1 K1 38.15(3) 2_665 2_675
C12 K1 K1 77.16(3) 2_575 2_675
C2 K1 K1 56.43(3) 2_665 2_675
C13 K1 K1 70.11(3) 1_655 2_675
C3 K1 K1 128.67(3) . 2_675
K2 K1 K1 119.646(12) 2_665 2_675
C15 F2 K1 157.49(8) . .
N1 K2 N12 93.59(4) . 1_645
N1 K2 N3 75.63(4) . 2_665
N12 K2 N3 83.26(4) 1_645 2_665
N1 K2 N11 97.96(4) . 1_655
N12 K2 N11 151.91(4) 1_645 1_655
N3 K2 N11 75.03(4) 2_665 1_655
N1 K2 N11 149.35(4) . 2_665
N12 K2 N11 74.06(4) 1_645 2_665
N3 K2 N11 75.13(4) 2_665 2_665
N11 K2 N11 83.18(4) 1_655 2_665
N1 K2 C9 113.94(4) . 1_655
N12 K2 C9 74.42(4) 1_645 1_655
N3 K2 C9 156.00(4) 2_665 1_655
N11 K2 C9 122.63(4) 1_655 1_655
N11 K2 C9 90.09(4) 2_665 1_655
N1 K2 C8 89.42(4) . 1_655
N12 K2 C8 73.32(4) 1_645 1_655
N3 K2 C8 151.38(4) 2_665 1_655
N11 K2 C8 132.02(4) 1_655 1_655
N11 K2 C8 112.62(4) 2_665 1_655
C9 K2 C8 24.55(4) 1_655 1_655
N1 K2 C4 124.29(4) . 1_655
N12 K2 C4 96.08(4) 1_645 1_655
N3 K2 C4 160.00(4) 2_665 1_655
N11 K2 C4 98.33(4) 1_655 1_655
N11 K2 C4 85.44(4) 2_665 1_655
C9 K2 C4 24.33(3) 1_655 1_655
C8 K2 C4 42.87(3) 1_655 1_655
N1 K2 C7 75.94(4) . 1_655
N12 K2 C7 93.44(4) 1_645 1_655
N3 K2 C7 151.10(4) 2_665 1_655
N11 K2 C7 114.15(4) 1_655 1_655
N11 K2 C7 131.60(4) 2_665 1_655
C9 K2 C7 41.92(4) 1_655 1_655
C8 K2 C7 23.46(4) 1_655 1_655
C4 K2 C7 48.83(3) 1_655 1_655
N1 K2 C11 82.47(4) . 1_655
N12 K2 C11 162.92(4) 1_645 1_655
N3 K2 C11 79.66(4) 2_665 1_655
N11 K2 C11 17.88(3) 1_655 1_655
N11 K2 C11 101.06(4) 2_665 1_655
C9 K2 C11 122.38(4) 1_655 1_655
C8 K2 C11 123.04(4) 1_655 1_655
C4 K2 C11 99.87(3) 1_655 1_655
C7 K2 C11 101.63(4) 1_655 1_655
N1 K2 C5 107.35(4) . 1_655
N12 K2 C5 115.11(4) 1_645 1_655
N3 K2 C5 160.72(4) 2_665 1_655
N11 K2 C5 85.69(4) 1_655 1_655
N11 K2 C5 103.28(4) 2_665 1_655
C9 K2 C5 40.78(4) 1_655 1_655
C8 K2 C5 47.30(4) 1_655 1_655
C4 K2 C5 23.27(3) 1_655 1_655
C7 K2 C5 39.98(3) 1_655 1_655
C11 K2 C5 81.86(3) 1_655 1_655
N1 K2 K1 88.33(3) . 2_665
N12 K2 K1 42.77(3) 1_645 2_665
N3 K2 K1 41.16(3) 2_665 2_665
N11 K2 K1 111.89(3) 1_655 2_665
N11 K2 K1 63.39(3) 2_665 2_665
C9 K2 K1 115.25(3) 1_655 2_665
C8 K2 K1 115.68(3) 1_655 2_665
C4 K2 K1 132.07(3) 1_655 2_665
C7 K2 K1 132.84(3) 1_655 2_665
C11 K2 K1 120.27(3) 1_655 2_665
C5 K2 K1 154.99(3) 1_655 2_665
C2 N2 K1 149.29(11) . 1_545
C2 N2 K1 106.84(10) . 2_665
K1 N2 K1 102.16(4) 1_545 2_665
N2 C2 B1 177.62(15) . .
N2 C2 K1 54.67(9) . 2_665
B1 C2 K1 127.31(9) . 2_665
C13 B2 C11 109.17(12) . .
C13 B2 C12 106.17(12) . .
C11 B2 C12 108.74(12) . .
C13 B2 C14 111.11(12) . .
C11 B2 C14 111.40(12) . .
C12 B2 C14 110.09(12) . .
F1 C5 C6 118.00(13) . .
F1 C5 C4 117.43(12) . .
C6 C5 C4 124.57(14) . .
F1 C5 K2 117.44(9) . 1_455
C6 C5 K2 81.34(9) . 1_455
C4 C5 K2 73.73(8) . 1_455
C5 C4 C9 115.41(13) . .
C5 C4 B1 120.56(12) . .
C9 C4 B1 124.02(13) . .
C5 C4 K2 83.00(8) . 1_455
C9 C4 K2 72.87(8) . 1_455
B1 C4 K2 112.91(8) . 1_455
N3 C3 B1 176.69(15) . .
N3 C3 K1 41.89(8) . .
B1 C3 K1 137.13(9) . .
C3 N3 K1 122.23(11) . .
C3 N3 K2 134.26(11) . 2_665
K1 N3 K2 96.52(4) . 2_665
C5 C6 C7 118.44(14) . .
C5 C6 H6 119.7(11) . .
C7 C6 H6 121.9(11) . .
C8 C7 C6 119.71(14) . .
C8 C7 K2 71.97(9) . 1_455
C6 C7 K2 82.05(9) . 1_455
C8 C7 H7 120.3(11) . .
C6 C7 H7 120.0(11) . .
K2 C7 H7 115.1(11) 1_455 .
C7 C8 C9 120.11(14) . .
C7 C8 K2 84.57(9) . 1_455
C9 C8 K2 75.23(8) . 1_455
C7 C8 H8 121.0(11) . .
C9 C8 H8 118.9(11) . .
K2 C8 H8 111.8(10) 1_455 .
C8 C9 C4 121.76(14) . .
C8 C9 K2 80.22(9) . 1_455
C4 C9 K2 82.80(8) . 1_455
C8 C9 H9 118.7(9) . .
C4 C9 H9 119.5(9) . .
K2 C9 H9 110.3(9) 1_455 .
N11 C11 B2 177.51(15) . .
N11 C11 K2 51.00(9) . 1_455
B2 C11 K2 127.23(9) . 1_455
C11 N11 K2 111.11(10) . 1_455
C11 N11 K2 152.06(11) . 2_665
K2 N11 K2 96.82(4) 1_455 2_665
N12 C12 B2 176.21(15) . .
N12 C12 K1 52.10(9) . 2_575
B2 C12 K1 129.14(9) . 2_575
C12 N12 K2 153.33(11) . 1_465
C12 N12 K1 109.52(11) . 2_575
K2 N12 K1 94.90(4) 1_465 2_575
N13 C13 B2 176.97(16) . .
N13 C13 K1 40.50(9) . 1_455
B2 C13 K1 139.81(9) . 1_455
C13 N13 K1 123.73(12) . 1_455
C15 C14 C19 115.02(13) . .
C15 C14 B2 121.45(12) . .
C19 C14 B2 123.52(13) . .
C16 C15 F2 117.16(13) . .
C16 C15 C14 125.57(14) . .
F2 C15 C14 117.27(12) . .
C15 C16 C17 117.27(14) . .
C15 C16 H16 119.8(11) . .
C17 C16 H16 122.9(11) . .
C18 C17 C16 120.18(14) . .
C18 C17 H17 119.6(11) . .
C16 C17 H17 120.2(11) . .
C17 C18 C19 120.05(14) . .
C17 C18 H18 120.1(11) . .
C19 C18 H18 119.9(11) . .
C18 C19 C14 121.88(14) . .
C18 C19 H19 121.0(11) . .
C14 C19 H19 117.1(11) . .

loop_
_geom_bond_atom_site_label_1
_geom_bond_atom_site_label_2
_geom_bond_distance
_geom_bond_site_symmetry_2
N1 C1 1.1460(19) .
N1 K2 2.8252(13) .
C1 B1 1.606(2) .
B1 C2 1.600(2) .
B1 C3 1.603(2) .
B1 C4 1.620(2) .
F1 C5 1.3601(16) .
K1 F2 2.6217(9) .
K1 N13 2.7376(14) 1_655
K1 N3 2.7912(13) .
K1 N2 2.8494(14) 1_565
K1 N12 2.8716(13) 2_575
K1 N2 2.9451(13) 2_665
K1 C12 3.4299(14) 2_575
K1 C2 3.4551(14) 2_665
K1 C13 3.5058(15) 1_655
K1 C3 3.5361(15) .
K1 K2 4.2136(5) 2_665
K1 K1 4.5088(7) 2_675
F2 C15 1.3783(16) .
K2 N12 2.8482(13) 1_645
K2 N3 2.8554(13) 2_665
K2 N11 2.8959(13) 1_655
K2 N11 2.9062(14) 2_665
K2 C9 3.2464(14) 1_655
K2 C8 3.3086(15) 1_655
K2 C4 3.3703(14) 1_655
K2 C7 3.4639(16) 1_655
K2 C11 3.4760(15) 1_655
K2 C5 3.4847(15) 1_655
K2 K1 4.2137(5) 2_665
N2 C2 1.145(2) .
N2 K1 2.8494(14) 1_545
N2 K1 2.9451(13) 2_665
C2 K1 3.4551(14) 2_665
B2 C13 1.597(2) .
B2 C11 1.604(2) .
B2 C12 1.606(2) .
B2 C14 1.612(2) .
C5 C6 1.377(2) .
C5 C4 1.387(2) .
C5 K2 3.4847(15) 1_455
C4 C9 1.400(2) .
C4 K2 3.3703(14) 1_455
C3 N3 1.1437(19) .
N3 K2 2.8554(13) 2_665
C6 C7 1.387(2) .
C6 H6 0.948(19) .
C7 C8 1.385(2) .
C7 K2 3.4638(16) 1_455
C7 H7 0.994(19) .
C8 C9 1.395(2) .
C8 K2 3.3085(15) 1_455
C8 H8 0.958(18) .
C9 K2 3.2464(14) 1_455
C9 H9 1.010(16) .
C11 N11 1.144(2) .
C11 K2 3.4761(15) 1_455
N11 K2 2.8959(13) 1_455
N11 K2 2.9062(14) 2_665
C12 N12 1.1475(19) .
C12 K1 3.4299(14) 2_575
N12 K2 2.8482(13) 1_465
N12 K1 2.8716(13) 2_575
C13 N13 1.146(2) .
C13 K1 3.5058(15) 1_455
N13 K1 2.7375(14) 1_455
C14 C15 1.381(2) .
C14 C19 1.397(2) .
C15 C16 1.377(2) .
C16 C17 1.389(2) .
C16 H16 0.954(18) .
C17 C18 1.384(2) .
C17 H17 0.933(19) .
C18 C19 1.388(2) .
C18 H18 0.977(19) .
C19 H19 0.953(17) .
